data_4112407
loop_
_publ_author_name
'Ming-Chou Chen'
'John A. S. Roberts'
'Tobin J. Marks'

_publ_section_title
;
 Marked Counteranion Effects on Single-Site Olefin Polymerization
 Processes. Correlations of Ion Pair Structure and Dynamics with
 Polymerization Activity, Chain Transfer, and Syndioselectivity
;
_journal_name_full 'Journal of the American Chemical Society'
_journal_page_first 4605
_journal_page_last 4625
_journal_paper_doi 10.1021/ja036288k
_journal_volume 126
_journal_year 2004
_chemical_formula_sum 'C58 H21 Al F28 Zr'
_chemical_formula_weight 1367.95
_chemical_name_systematic
; 
 ? 
;
_space_group_IT_number 14
_symmetry_cell_setting monoclinic
_symmetry_space_group_name_Hall '-P 2yn'
_symmetry_space_group_name_H-M 'P 1 21/n 1'
_atom_sites_solution_hydrogens geom
_atom_sites_solution_primary direct
_atom_sites_solution_secondary difmap
_audit_creation_method SHELXL-97
_cell_angle_alpha 90.00
_cell_angle_beta 112.4710(10)
_cell_angle_gamma 90.00
_cell_formula_units_Z 4
_cell_length_a 16.4939(10)
_cell_length_b 19.6187(12)
_cell_length_c 16.9722(10)
_cell_measurement_temperature 153(2)
_cell_volume 5075.0(5)
_computing_cell_refinement 'Bruker SMART'
_computing_data_collection 'Bruker SMART'
_computing_data_reduction 'Bruker SAINT'
_computing_molecular_graphics 'Bruker SHELXTL'
_computing_publication_material 'Bruker SHELXTL'
_computing_structure_refinement 'SHELXL-97 (Sheldrick, 1997)'
_computing_structure_solution 'SHELXS-97 (Sheldrick, 1990)'
_diffrn_ambient_temperature 153(2)
_diffrn_measured_fraction_theta_full 0.930
_diffrn_measured_fraction_theta_max 0.930
_diffrn_measurement_device_type 'CCD area detector'
_diffrn_measurement_method 'phi and omega scans'
_diffrn_radiation_monochromator graphite
_diffrn_radiation_source 'fine-focus sealed tube'
_diffrn_radiation_type MoK\a
_diffrn_radiation_wavelength 0.71073
_diffrn_reflns_av_R_equivalents 0.0705
_diffrn_reflns_av_sigmaI/netI 0.0628
_diffrn_reflns_limit_h_max 21
_diffrn_reflns_limit_h_min -21
_diffrn_reflns_limit_k_max 25
_diffrn_reflns_limit_k_min -26
_diffrn_reflns_limit_l_max 22
_diffrn_reflns_limit_l_min -22
_diffrn_reflns_number 46570
_diffrn_reflns_theta_full 28.84
_diffrn_reflns_theta_max 28.84
_diffrn_reflns_theta_min 1.46
_exptl_absorpt_coefficient_mu 0.380
_exptl_absorpt_correction_T_max 0.95286
_exptl_absorpt_correction_T_min 0.92539
_exptl_absorpt_correction_type integration
_exptl_crystal_colour red
_exptl_crystal_density_diffrn 1.790
_exptl_crystal_density_meas 0
_exptl_crystal_description block
_exptl_crystal_F_000 2696
_exptl_crystal_size_max 0.194
_exptl_crystal_size_mid 0.174
_exptl_crystal_size_min 0.166
_refine_diff_density_max 1.059
_refine_diff_density_min -0.318
_refine_diff_density_rms 0.095
_refine_ls_extinction_method none
_refine_ls_goodness_of_fit_ref 0.981
_refine_ls_hydrogen_treatment mixed
_refine_ls_matrix_type full
_refine_ls_number_parameters 796
_refine_ls_number_reflns 12346
_refine_ls_number_restraints 0
_refine_ls_restrained_S_all 0.981
_refine_ls_R_factor_all 0.0818
_refine_ls_R_factor_gt 0.0503
_refine_ls_shift/su_max 0.035
_refine_ls_shift/su_mean 0.002
_refine_ls_structure_factor_coef Fsqd
_refine_ls_weighting_details 'calc w=1/[\s^2^(Fo^2^)+(0.0769P)^2^+0.0000P] where P=(Fo^2^+2Fc^2^)/3'
_refine_ls_weighting_scheme calc
_refine_ls_wR_factor_gt 0.1206
_refine_ls_wR_factor_ref 0.1374
_reflns_number_gt 8033
_reflns_number_total 12346
_reflns_threshold_expression >2sigma(I)
_cod_data_source_file ja036288ksi20030528_124158.cif
_cod_data_source_block mikec4_abscorr
_cod_database_code 4112407

loop_
_symmetry_equiv_pos_as_xyz
'x, y, z'
'-x+1/2, y+1/2, -z+1/2'
'-x, -y, -z'
'x-1/2, -y-1/2, z-1/2'

loop_
_atom_site_label
_atom_site_type_symbol
_atom_site_fract_x
_atom_site_fract_y
_atom_site_fract_z
_atom_site_U_iso_or_equiv
_atom_site_adp_type
_atom_site_occupancy
_atom_site_symmetry_multiplicity
_atom_site_calc_flag
_atom_site_refinement_flags
Al1 Al 0.62701(5) 0.12564(4) 0.82065(5) 0.02757(19) Uani 1 1 d .
C1 C 0.5238(2) 0.18741(16) 1.0067(2) 0.0388(7) Uani 1 1 d .
H1A H 0.5052 0.1440 0.9767 0.058 Uiso 1 1 calc R
H1B H 0.4818 0.2011 1.0318 0.058 Uiso 1 1 calc R
H1C H 0.5821 0.1821 1.0520 0.058 Uiso 1 1 calc R
C2 C 0.5660(2) 0.35644(16) 1.03103(19) 0.0357(7) Uani 1 1 d .
C3 C 0.5233(2) 0.3521(2) 1.0911(2) 0.0529(9) Uani 1 1 d .
H3 H 0.4671 0.3720 1.0781 0.064 Uiso 1 1 calc R
C4 C 0.5644(3) 0.3193(2) 1.1660(2) 0.0647(12) Uani 1 1 d .
H4 H 0.5373 0.3179 1.2063 0.078 Uiso 1 1 calc R
C5 C 0.6474(3) 0.2866(2) 1.1863(2) 0.0551(10) Uani 1 1 d .
H5 H 0.6746 0.2642 1.2396 0.066 Uiso 1 1 calc R
C6 C 0.6874(2) 0.28741(19) 1.1303(2) 0.0495(9) Uani 1 1 d .
H6 H 0.7420 0.2648 1.1432 0.059 Uiso 1 1 calc R
C7 C 0.6466(2) 0.32286(16) 1.0510(2) 0.0405(7) Uani 1 1 d .
C8 C 0.67561(19) 0.33338(15) 0.9847(2) 0.0358(7) Uani 1 1 d .
C9 C 0.7562(2) 0.31180(16) 0.9760(2) 0.0443(8) Uani 1 1 d .
H9 H 0.7985 0.2850 1.0188 0.053 Uiso 1 1 calc R
C10 C 0.7691(2) 0.33111(17) 0.9051(2) 0.0451(8) Uani 1 1 d .
H10 H 0.8215 0.3179 0.8984 0.054 Uiso 1 1 calc R
C11 C 0.7059(2) 0.37075(17) 0.8405(2) 0.0490(9) Uani 1 1 d .
H11 H 0.7172 0.3830 0.7915 0.059 Uiso 1 1 calc R
C12 C 0.6303(2) 0.39159(17) 0.8463(2) 0.0450(8) Uani 1 1 d .
H12 H 0.5888 0.4173 0.8015 0.054 Uiso 1 1 calc R
C13 C 0.6134(2) 0.37455(14) 0.92052(19) 0.0341(7) Uani 1 1 d .
C14 C 0.53915(19) 0.38805(15) 0.9472(2) 0.0387(7) Uani 1 1 d .
C15 C 0.4465(2) 0.41327(17) 0.8881(2) 0.0463(8) Uani 1 1 d .
C17 C 0.4487(2) 0.46676(17) 0.8231(2) 0.0520(9) Uani 1 1 d .
H17A H 0.4657 0.4449 0.7798 0.078 Uiso 1 1 calc R
H17B H 0.4915 0.5022 0.8523 0.078 Uiso 1 1 calc R
H17C H 0.3905 0.4873 0.7958 0.078 Uiso 1 1 calc R
C16 C 0.3930(2) 0.4439(2) 0.9348(3) 0.0587(11) Uani 1 1 d .
H16A H 0.3356 0.4581 0.8934 0.088 Uiso 1 1 calc R
H16B H 0.4240 0.4835 0.9678 0.088 Uiso 1 1 calc R
H16C H 0.3850 0.4098 0.9734 0.088 Uiso 1 1 calc R
C18 C 0.4072(2) 0.34587(17) 0.8451(2) 0.0434(8) Uani 1 1 d .
C19 C 0.4247(2) 0.31304(17) 0.7791(2) 0.0427(8) Uani 1 1 d .
H19 H 0.4486 0.3346 0.7427 0.051 Uiso 1 1 calc R
C20 C 0.4017(2) 0.24451(17) 0.7753(2) 0.0434(8) Uani 1 1 d .
H20 H 0.4067 0.2121 0.7358 0.052 Uiso 1 1 calc R
C21 C 0.3703(2) 0.23137(17) 0.8389(2) 0.0454(8) Uani 1 1 d .
H21 H 0.3500 0.1887 0.8507 0.054 Uiso 1 1 calc R
C22 C 0.3740(2) 0.29393(19) 0.8833(2) 0.0488(9) Uani 1 1 d .
H22 H 0.3571 0.2999 0.9305 0.059 Uiso 1 1 calc R
C23 C 0.65814(17) 0.06225(14) 0.92125(18) 0.0290(6) Uani 1 1 d .
C24 C 0.71293(18) 0.09068(15) 0.99678(19) 0.0310(6) Uani 1 1 d .
C25 C 0.74638(19) 0.05752(18) 1.07488(19) 0.0389(7) Uani 1 1 d .
C26 C 0.7258(2) -0.01006(19) 1.0786(2) 0.0438(8) Uani 1 1 d .
C27 C 0.6698(2) -0.04080(17) 1.0049(2) 0.0406(7) Uani 1 1 d .
C28 C 0.63433(18) -0.00681(15) 0.92755(18) 0.0317(6) Uani 1 1 d .
C29 C 0.56648(19) -0.04433(14) 0.85562(18) 0.0311(6) Uani 1 1 d .
C30 C 0.5825(2) -0.07248(16) 0.7877(2) 0.0361(7) Uani 1 1 d .
C31 C 0.5178(2) -0.10542(16) 0.7217(2) 0.0419(8) Uani 1 1 d .
C32 C 0.4357(2) -0.11296(16) 0.7233(2) 0.0414(8) Uani 1 1 d .
C33 C 0.4183(2) -0.08786(16) 0.7908(2) 0.0371(7) Uani 1 1 d .
C34 C 0.48351(19) -0.05395(15) 0.85564(18) 0.0327(6) Uani 1 1 d .
C35 C 0.72852(18) 0.16354(14) 0.79656(18) 0.0301(6) Uani 1 1 d .
C36 C 0.7051(2) 0.21631(15) 0.7384(2) 0.0355(7) Uani 1 1 d .
C37 C 0.7623(2) 0.25065(16) 0.7102(2) 0.0405(8) Uani 1 1 d .
C38 C 0.8483(2) 0.23144(16) 0.7421(2) 0.0446(8) Uani 1 1 d .
C39 C 0.8766(2) 0.18111(17) 0.8028(2) 0.0415(8) Uani 1 1 d .
C40 C 0.81851(19) 0.14687(15) 0.8309(2) 0.0337(7) Uani 1 1 d .
C41 C 0.85685(18) 0.09702(15) 0.9023(2) 0.0336(7) Uani 1 1 d .
C42 C 0.84737(18) 0.02689(15) 0.8915(2) 0.0359(7) Uani 1 1 d .
C43 C 0.8779(2) -0.01790(16) 0.9593(2) 0.0412(8) Uani 1 1 d .
C44 C 0.9219(2) 0.00708(18) 1.0403(2) 0.0433(8) Uani 1 1 d .
C45 C 0.9368(2) 0.07613(19) 1.0530(2) 0.0424(8) Uani 1 1 d .
C46 C 0.9037(2) 0.11946(16) 0.9850(2) 0.0377(7) Uani 1 1 d .
C47 C 0.52325(18) 0.09433(14) 0.71696(18) 0.0294(6) Uani 1 1 d .
C48 C 0.44895(19) 0.08011(15) 0.73312(18) 0.0319(6) Uani 1 1 d .
C49 C 0.37045(19) 0.05671(15) 0.6741(2) 0.0350(7) Uani 1 1 d .
C50 C 0.36404(19) 0.04629(15) 0.59176(19) 0.0363(7) Uani 1 1 d .
C51 C 0.4356(2) 0.06121(15) 0.57092(19) 0.0352(7) Uani 1 1 d .
C52 C 0.51368(19) 0.08534(14) 0.63080(18) 0.0303(6) Uani 1 1 d .
C53 C 0.5836(2) 0.10511(15) 0.59938(18) 0.0322(6) Uani 1 1 d .
C54 C 0.5714(2) 0.16078(16) 0.54565(19) 0.0379(7) Uani 1 1 d .
C55 C 0.6354(2) 0.18362(17) 0.5189(2) 0.0451(8) Uani 1 1 d .
C56 C 0.7142(2) 0.14877(18) 0.5447(2) 0.0472(8) Uani 1 1 d .
C57 C 0.7276(2) 0.09174(17) 0.5958(2) 0.0426(8) Uani 1 1 d .
C58 C 0.6623(2) 0.07037(15) 0.62140(18) 0.0339(7) Uani 1 1 d .
F1 F 0.59069(10) 0.20101(8) 0.85633(10) 0.0323(4) Uani 1 1 d .
F2 F 0.73744(11) 0.15744(9) 0.99796(11) 0.0390(4) Uani 1 1 d .
F3 F 0.80028(11) 0.08982(11) 1.14522(11) 0.0495(5) Uani 1 1 d .
F4 F 0.75747(14) -0.04384(12) 1.15222(13) 0.0668(6) Uani 1 1 d .
F5 F 0.64935(14) -0.10634(10) 1.01065(14) 0.0615(6) Uani 1 1 d .
F6 F 0.66308(12) -0.06887(10) 0.78679(13) 0.0499(5) Uani 1 1 d .
F7 F 0.53486(15) -0.13123(11) 0.65648(12) 0.0601(6) Uani 1 1 d .
F8 F 0.37141(15) -0.14504(11) 0.65978(12) 0.0608(6) Uani 1 1 d .
F9 F 0.33806(12) -0.09514(10) 0.79262(12) 0.0502(5) Uani 1 1 d .
F10 F 0.46405(11) -0.02837(9) 0.91970(11) 0.0408(4) Uani 1 1 d .
F11 F 0.61986(12) 0.23775(9) 0.70553(11) 0.0402(4) Uani 1 1 d .
F12 F 0.73402(14) 0.30032(9) 0.65163(13) 0.0539(5) Uani 1 1 d .
F13 F 0.90575(15) 0.26210(11) 0.71394(15) 0.0606(6) Uani 1 1 d .
F14 F 0.96266(12) 0.16519(11) 0.83490(14) 0.0575(6) Uani 1 1 d .
F15 F 0.80956(12) 0.00143(10) 0.81324(12) 0.0513(5) Uani 1 1 d .
F16 F 0.86602(14) -0.08524(10) 0.94676(15) 0.0586(6) Uani 1 1 d .
F17 F 0.95116(13) -0.03584(11) 1.10692(14) 0.0611(6) Uani 1 1 d .
F18 F 0.98223(13) 0.09996(12) 1.13133(13) 0.0602(6) Uani 1 1 d .
F19 F 0.91642(13) 0.18666(10) 0.99957(13) 0.0523(5) Uani 1 1 d .
F20 F 0.45176(11) 0.08942(9) 0.81419(10) 0.0362(4) Uani 1 1 d .
F21 F 0.30165(11) 0.04375(10) 0.69507(12) 0.0466(5) Uani 1 1 d .
F22 F 0.28937(11) 0.02247(10) 0.53244(12) 0.0471(5) Uani 1 1 d .
F23 F 0.42653(12) 0.05236(9) 0.48940(11) 0.0433(4) Uani 1 1 d .
F24 F 0.49579(13) 0.19549(9) 0.52084(12) 0.0491(5) Uani 1 1 d .
F25 F 0.62255(17) 0.23855(11) 0.46938(14) 0.0628(6) Uani 1 1 d .
F26 F 0.77868(15) 0.17159(12) 0.52139(15) 0.0687(7) Uani 1 1 d .
F27 F 0.80494(12) 0.05875(11) 0.62031(14) 0.0572(5) Uani 1 1 d .
F28 F 0.67558(11) 0.01465(9) 0.67000(11) 0.0428(4) Uani 1 1 d .
Zr1 Zr 0.529024(17) 0.267584(13) 0.914438(17) 0.02647(9) Uani 1 1 d .

loop_
_atom_site_aniso_label
_atom_site_aniso_U_11
_atom_site_aniso_U_22
_atom_site_aniso_U_33
_atom_site_aniso_U_23
_atom_site_aniso_U_13
_atom_site_aniso_U_12
Al1 0.0263(4) 0.0279(4) 0.0283(4) -0.0039(3) 0.0102(4) 0.0001(3)
C1 0.0419(18) 0.0429(18) 0.0373(17) 0.0023(14) 0.0216(14) -0.0060(14)
C2 0.0432(18) 0.0347(16) 0.0298(15) -0.0101(13) 0.0145(14) -0.0082(13)
C3 0.051(2) 0.065(2) 0.046(2) -0.0163(18) 0.0220(18) -0.0109(18)
C4 0.073(3) 0.085(3) 0.041(2) -0.012(2) 0.026(2) -0.027(2)
C5 0.055(2) 0.071(3) 0.0306(17) 0.0000(17) 0.0075(16) -0.0096(19)
C6 0.0417(19) 0.058(2) 0.0390(19) -0.0020(16) 0.0040(15) -0.0020(16)
C7 0.0357(17) 0.0400(18) 0.0373(17) -0.0113(14) 0.0046(14) -0.0039(14)
C8 0.0296(15) 0.0313(16) 0.0409(17) -0.0019(13) 0.0072(13) -0.0056(12)
C9 0.0369(18) 0.0336(17) 0.057(2) -0.0102(15) 0.0114(16) -0.0057(14)
C10 0.0374(18) 0.0425(19) 0.062(2) -0.0194(17) 0.0261(17) -0.0126(15)
C11 0.055(2) 0.042(2) 0.053(2) -0.0089(17) 0.0236(18) -0.0143(17)
C12 0.053(2) 0.0379(18) 0.0428(19) -0.0061(15) 0.0172(16) -0.0061(15)
C13 0.0440(17) 0.0252(15) 0.0328(16) -0.0080(12) 0.0143(14) -0.0107(13)
C14 0.0295(16) 0.0270(15) 0.0483(18) -0.0072(14) 0.0024(14) 0.0009(12)
C15 0.0378(18) 0.0368(18) 0.054(2) -0.0066(16) 0.0059(16) 0.0043(14)
C17 0.056(2) 0.0350(18) 0.048(2) -0.0033(16) 0.0006(17) 0.0036(16)
C16 0.041(2) 0.053(2) 0.075(3) -0.023(2) 0.0127(19) 0.0077(17)
C18 0.0302(16) 0.0419(19) 0.048(2) -0.0044(16) 0.0044(15) 0.0093(14)
C19 0.0355(17) 0.048(2) 0.0324(16) -0.0067(15) -0.0010(13) 0.0074(14)
C20 0.0342(17) 0.0445(19) 0.0412(18) -0.0046(15) 0.0031(14) 0.0028(14)
C21 0.0287(16) 0.0431(19) 0.058(2) -0.0046(17) 0.0091(15) -0.0018(14)
C22 0.0287(17) 0.056(2) 0.059(2) -0.0120(18) 0.0134(16) 0.0016(15)
C23 0.0233(14) 0.0324(15) 0.0336(15) -0.0032(12) 0.0134(12) 0.0025(11)
C24 0.0243(14) 0.0338(16) 0.0367(16) -0.0023(13) 0.0135(12) 0.0002(12)
C25 0.0239(15) 0.059(2) 0.0319(16) -0.0056(15) 0.0083(13) -0.0056(14)
C26 0.0308(16) 0.060(2) 0.0349(17) 0.0132(16) 0.0060(14) -0.0017(15)
C27 0.0320(16) 0.0415(18) 0.0451(19) 0.0095(15) 0.0112(14) -0.0044(13)
C28 0.0266(14) 0.0365(16) 0.0335(15) -0.0015(13) 0.0133(12) 0.0026(12)
C29 0.0334(15) 0.0251(14) 0.0338(16) 0.0002(12) 0.0117(13) -0.0004(12)
C30 0.0384(17) 0.0336(16) 0.0409(18) 0.0046(14) 0.0204(14) 0.0025(13)
C31 0.060(2) 0.0366(18) 0.0352(17) -0.0025(14) 0.0256(16) -0.0001(15)
C32 0.053(2) 0.0350(17) 0.0317(16) -0.0059(14) 0.0110(15) -0.0090(15)
C33 0.0379(17) 0.0372(17) 0.0367(17) -0.0029(14) 0.0148(14) -0.0083(13)
C34 0.0379(16) 0.0307(15) 0.0316(15) -0.0048(12) 0.0158(13) -0.0007(12)
C35 0.0331(15) 0.0274(15) 0.0319(15) -0.0084(12) 0.0147(13) -0.0019(12)
C36 0.0408(17) 0.0299(15) 0.0367(16) -0.0069(13) 0.0158(14) -0.0012(13)
C37 0.057(2) 0.0284(16) 0.0433(19) -0.0032(14) 0.0268(17) -0.0016(14)
C38 0.059(2) 0.0327(17) 0.058(2) -0.0053(16) 0.0398(18) -0.0121(16)
C39 0.0360(17) 0.0396(18) 0.055(2) -0.0063(16) 0.0247(16) -0.0031(14)
C40 0.0336(16) 0.0297(15) 0.0423(17) -0.0071(13) 0.0197(14) -0.0032(12)
C41 0.0223(14) 0.0363(16) 0.0448(18) -0.0042(14) 0.0159(13) -0.0030(12)
C42 0.0224(14) 0.0349(17) 0.0483(19) -0.0059(14) 0.0113(13) -0.0021(12)
C43 0.0314(16) 0.0354(17) 0.061(2) 0.0013(16) 0.0217(16) 0.0031(13)
C44 0.0316(17) 0.052(2) 0.049(2) 0.0085(17) 0.0185(15) 0.0088(15)
C45 0.0285(16) 0.062(2) 0.0378(18) -0.0090(17) 0.0142(14) -0.0007(15)
C46 0.0325(16) 0.0370(17) 0.0479(19) -0.0111(15) 0.0200(14) -0.0072(13)
C47 0.0306(15) 0.0261(14) 0.0294(15) -0.0037(12) 0.0092(12) 0.0000(11)
C48 0.0322(15) 0.0300(15) 0.0316(15) -0.0049(12) 0.0099(13) 0.0010(12)
C49 0.0289(15) 0.0318(16) 0.0415(17) -0.0028(13) 0.0104(13) -0.0019(12)
C50 0.0337(16) 0.0292(16) 0.0354(16) -0.0048(13) 0.0014(13) -0.0042(12)
C51 0.0408(17) 0.0315(16) 0.0277(15) -0.0018(12) 0.0067(13) 0.0040(13)
C52 0.0343(15) 0.0249(14) 0.0299(15) -0.0008(12) 0.0103(12) 0.0032(12)
C53 0.0385(16) 0.0307(15) 0.0257(14) -0.0060(12) 0.0103(12) 0.0007(12)
C54 0.0441(18) 0.0349(17) 0.0333(16) -0.0031(13) 0.0134(14) 0.0066(14)
C55 0.069(2) 0.0367(18) 0.0339(17) -0.0005(14) 0.0250(17) -0.0015(16)
C56 0.058(2) 0.051(2) 0.045(2) -0.0115(17) 0.0330(18) -0.0090(17)
C57 0.0426(19) 0.046(2) 0.0418(18) -0.0125(15) 0.0194(15) 0.0038(15)
C58 0.0415(17) 0.0302(16) 0.0284(15) -0.0054(12) 0.0116(13) -0.0007(13)
F1 0.0295(9) 0.0314(9) 0.0357(9) -0.0056(7) 0.0120(7) 0.0015(7)
F2 0.0351(9) 0.0395(10) 0.0397(10) -0.0088(8) 0.0112(8) -0.0056(8)
F3 0.0338(10) 0.0748(14) 0.0322(10) -0.0055(9) 0.0039(8) -0.0128(9)
F4 0.0563(13) 0.0828(16) 0.0449(12) 0.0263(11) 0.0009(10) -0.0111(11)
F5 0.0586(13) 0.0459(12) 0.0629(14) 0.0196(10) 0.0043(11) -0.0118(10)
F6 0.0465(11) 0.0582(12) 0.0576(12) 0.0034(10) 0.0340(10) 0.0039(9)
F7 0.0848(16) 0.0662(14) 0.0429(12) -0.0134(10) 0.0396(12) -0.0024(12)
F8 0.0717(14) 0.0664(14) 0.0379(11) -0.0195(10) 0.0139(10) -0.0233(11)
F9 0.0356(10) 0.0670(13) 0.0470(11) -0.0098(10) 0.0146(9) -0.0157(9)
F10 0.0383(10) 0.0496(11) 0.0381(10) -0.0139(8) 0.0188(8) -0.0037(8)
F11 0.0436(10) 0.0360(10) 0.0401(10) 0.0008(8) 0.0148(8) 0.0047(8)
F12 0.0771(15) 0.0363(11) 0.0554(12) 0.0081(9) 0.0331(11) -0.0001(10)
F13 0.0689(15) 0.0523(13) 0.0801(16) 0.0039(11) 0.0501(13) -0.0125(10)
F14 0.0359(11) 0.0588(13) 0.0871(16) 0.0085(11) 0.0339(11) -0.0025(9)
F15 0.0489(11) 0.0429(11) 0.0501(12) -0.0113(9) 0.0055(9) -0.0038(9)
F16 0.0560(13) 0.0331(11) 0.0814(16) 0.0044(10) 0.0204(11) 0.0051(9)
F17 0.0526(12) 0.0698(15) 0.0608(13) 0.0215(11) 0.0217(11) 0.0199(11)
F18 0.0505(12) 0.0844(16) 0.0406(12) -0.0099(11) 0.0118(9) -0.0004(11)
F19 0.0571(12) 0.0420(11) 0.0565(12) -0.0157(9) 0.0203(10) -0.0122(9)
F20 0.0361(9) 0.0407(10) 0.0341(9) -0.0068(8) 0.0160(8) -0.0032(7)
F21 0.0318(9) 0.0537(12) 0.0534(12) -0.0042(9) 0.0154(9) -0.0102(8)
F22 0.0369(10) 0.0477(11) 0.0429(11) -0.0082(9) -0.0002(8) -0.0086(8)
F23 0.0510(11) 0.0464(11) 0.0263(9) -0.0080(8) 0.0078(8) -0.0011(9)
F24 0.0565(12) 0.0427(11) 0.0466(11) 0.0087(9) 0.0179(9) 0.0156(9)
F25 0.0966(18) 0.0485(12) 0.0531(13) 0.0101(10) 0.0396(13) -0.0014(12)
F26 0.0753(16) 0.0797(16) 0.0750(16) -0.0082(13) 0.0554(14) -0.0155(12)
F27 0.0403(11) 0.0698(14) 0.0643(14) -0.0106(11) 0.0231(10) 0.0063(10)
F28 0.0439(10) 0.0392(10) 0.0402(10) 0.0028(8) 0.0102(8) 0.0084(8)
Zr1 0.02300(14) 0.02599(15) 0.02929(15) -0.00247(11) 0.00873(11) 0.00072(11)

loop_
_atom_type_symbol
_atom_type_description
_atom_type_scat_dispersion_real
_atom_type_scat_dispersion_imag
_atom_type_scat_source
C C 0.0033 0.0016 'International Tables Vol C Tables 4.2.6.8 and 6.1.1.4'
H H 0.0000 0.0000 'International Tables Vol C Tables 4.2.6.8 and 6.1.1.4'
F F 0.0171 0.0103 'International Tables Vol C Tables 4.2.6.8 and 6.1.1.4'
Al Al 0.0645 0.0514 'International Tables Vol C Tables 4.2.6.8 and 6.1.1.4'
Zr Zr -2.9673 0.5597 'International Tables Vol C Tables 4.2.6.8 and 6.1.1.4'

loop_
_geom_angle_atom_site_label_1
_geom_angle_atom_site_label_2
_geom_angle_atom_site_label_3
_geom_angle
F1 Al1 C35 100.14(10)
F1 Al1 C23 103.52(10)
C35 Al1 C23 116.00(12)
F1 Al1 C47 105.32(10)
C35 Al1 C47 115.34(12)
C23 Al1 C47 113.98(12)
C7 C2 C3 118.3(3)
C7 C2 C14 110.0(3)
C3 C2 C14 131.6(3)
C7 C2 Zr1 77.78(17)
C3 C2 Zr1 118.3(2)
C14 C2 Zr1 68.72(16)
C4 C3 C2 119.1(4)
C3 C4 C5 121.9(4)
C6 C5 C4 120.5(3)
C5 C6 C7 119.1(3)
C8 C7 C2 108.7(3)
C8 C7 C6 130.2(3)
C2 C7 C6 121.1(3)
C8 C7 Zr1 73.42(17)
C2 C7 Zr1 70.67(16)
C6 C7 Zr1 123.6(2)
C7 C8 C13 109.3(3)
C7 C8 C9 130.3(3)
C13 C8 C9 120.3(3)
C7 C8 Zr1 75.54(18)
C13 C8 Zr1 70.04(16)
C9 C8 Zr1 122.4(2)
C10 C9 C8 118.0(3)
C9 C10 C11 121.4(3)
C12 C11 C10 122.3(3)
C11 C12 C13 119.3(3)
C8 C13 C12 118.6(3)
C8 C13 C14 107.8(3)
C12 C13 C14 133.6(3)
C8 C13 Zr1 77.46(16)
C12 C13 Zr1 116.9(2)
C14 C13 Zr1 69.56(16)
C2 C14 C13 104.1(2)
C2 C14 C15 128.5(3)
C13 C14 C15 125.7(3)
C2 C14 Zr1 77.12(17)
C13 C14 Zr1 75.40(16)
C15 C14 Zr1 101.44(18)
C16 C15 C18 111.5(3)
C16 C15 C17 106.5(3)
C18 C15 C17 111.8(3)
C16 C15 C14 114.4(3)
C18 C15 C14 99.5(2)
C17 C15 C14 113.2(3)
C19 C18 C22 105.4(3)
C19 C18 C15 126.5(3)
C22 C18 C15 124.5(3)
C19 C18 Zr1 73.51(18)
C22 C18 Zr1 73.73(19)
C15 C18 Zr1 101.15(19)
C20 C19 C18 110.0(3)
C20 C19 Zr1 76.89(19)
C18 C19 Zr1 72.93(18)
C21 C20 C19 108.6(3)
C21 C20 Zr1 74.42(19)
C19 C20 Zr1 70.70(18)
C20 C21 C22 107.3(3)
C20 C21 Zr1 73.79(19)
C22 C21 Zr1 70.43(18)
C18 C22 C21 108.7(3)
C18 C22 Zr1 72.48(18)
C21 C22 Zr1 76.38(18)
C24 C23 C28 114.7(3)
C24 C23 Al1 113.8(2)
C28 C23 Al1 131.5(2)
F2 C24 C23 119.2(3)
F2 C24 C25 115.3(3)
C23 C24 C25 125.5(3)
F3 C25 C26 120.3(3)
F3 C25 C24 120.9(3)
C26 C25 C24 118.7(3)
F4 C26 C25 120.5(3)
F4 C26 C27 121.3(3)
C25 C26 C27 118.1(3)
F5 C27 C26 117.0(3)
F5 C27 C28 120.1(3)
C26 C27 C28 122.9(3)
C27 C28 C23 119.9(3)
C27 C28 C29 116.7(3)
C23 C28 C29 123.2(3)
C34 C29 C30 116.6(3)
C34 C29 C28 119.9(3)
C30 C29 C28 123.5(3)
F6 C30 C31 118.7(3)
F6 C30 C29 119.5(3)
C31 C30 C29 121.8(3)
F7 C31 C32 119.7(3)
F7 C31 C30 120.5(3)
C32 C31 C30 119.8(3)
F8 C32 C31 121.1(3)
F8 C32 C33 118.9(3)
C31 C32 C33 120.0(3)
F9 C33 C32 120.2(3)
F9 C33 C34 120.5(3)
C32 C33 C34 119.3(3)
F10 C34 C33 118.1(3)
F10 C34 C29 119.5(3)
C33 C34 C29 122.4(3)
C36 C35 C40 115.6(3)
C36 C35 Al1 113.3(2)
C40 C35 Al1 131.0(2)
F11 C36 C35 119.1(3)
F11 C36 C37 116.1(3)
C35 C36 C37 124.8(3)
F12 C37 C38 120.6(3)
F12 C37 C36 121.3(3)
C38 C37 C36 118.1(3)
F13 C38 C37 120.0(3)
F13 C38 C39 120.1(3)
C37 C38 C39 120.0(3)
F14 C39 C38 118.2(3)
F14 C39 C40 120.3(3)
C38 C39 C40 121.5(3)
C39 C40 C35 119.9(3)
C39 C40 C41 117.3(3)
C35 C40 C41 122.6(3)
C42 C41 C46 116.0(3)
C42 C41 C40 123.3(3)
C46 C41 C40 120.7(3)
F15 C42 C43 118.4(3)
F15 C42 C41 119.3(3)
C43 C42 C41 122.3(3)
F16 C43 C44 119.9(3)
F16 C43 C42 120.7(3)
C44 C43 C42 119.4(3)
F17 C44 C43 120.0(3)
F17 C44 C45 119.9(3)
C43 C44 C45 120.0(3)
F18 C45 C46 120.9(3)
F18 C45 C44 119.9(3)
C46 C45 C44 119.3(3)
F19 C46 C45 118.1(3)
F19 C46 C41 118.9(3)
C45 C46 C41 122.9(3)
C48 C47 C52 114.9(3)
C48 C47 Al1 114.0(2)
C52 C47 Al1 131.0(2)
F20 C48 C49 115.9(3)
F20 C48 C47 118.7(2)
C49 C48 C47 125.5(3)
F21 C49 C50 119.9(3)
F21 C49 C48 121.8(3)
C50 C49 C48 118.3(3)
F22 C50 C49 120.4(3)
F22 C50 C51 120.6(3)
C49 C50 C51 119.0(3)
F23 C51 C52 120.4(3)
F23 C51 C50 117.7(3)
C52 C51 C50 121.9(3)
C51 C52 C47 120.3(3)
C51 C52 C53 117.1(3)
C47 C52 C53 122.5(3)
C58 C53 C54 116.7(3)
C58 C53 C52 123.2(3)
C54 C53 C52 120.1(3)
F24 C54 C55 118.1(3)
F24 C54 C53 119.3(3)
C55 C54 C53 122.6(3)
F25 C55 C54 121.0(3)
F25 C55 C56 120.2(3)
C54 C55 C56 118.8(3)
F26 C56 C57 119.9(3)
F26 C56 C55 119.7(3)
C57 C56 C55 120.4(3)
F27 C57 C58 121.4(3)
F27 C57 C56 119.3(3)
C58 C57 C56 119.3(3)
F28 C58 C57 118.8(3)
F28 C58 C53 119.0(3)
C57 C58 C53 122.2(3)
Al1 F1 Zr1 162.21(10)
F1 Zr1 C1 92.65(10)
F1 Zr1 C14 134.96(9)
C1 Zr1 C14 122.83(12)
F1 Zr1 C18 128.04(9)
C1 Zr1 C18 122.19(12)
C14 Zr1 C18 57.89(10)
F1 Zr1 C19 94.49(9)
C1 Zr1 C19 135.09(12)
C14 Zr1 C19 79.73(11)
C18 Zr1 C19 33.55(11)
F1 Zr1 C22 132.44(9)
C1 Zr1 C22 89.03(13)
C14 Zr1 C22 79.57(11)
C18 Zr1 C22 33.80(12)
C19 Zr1 C22 54.73(13)
F1 Zr1 C13 100.28(8)
C1 Zr1 C13 136.82(11)
C14 Zr1 C13 35.03(10)
C18 Zr1 C13 80.46(11)
C19 Zr1 C13 85.04(11)
C22 Zr1 C13 110.43(12)
F1 Zr1 C20 80.22(9)
C1 Zr1 C20 106.63(12)
C14 Zr1 C20 110.42(11)
C18 Zr1 C20 55.01(11)
C19 Zr1 C20 32.40(11)
C22 Zr1 C20 54.07(12)
C13 Zr1 C20 116.07(11)
F1 Zr1 C2 140.73(8)
C1 Zr1 C2 89.95(11)
C14 Zr1 C2 34.16(11)
C18 Zr1 C2 81.49(11)
C19 Zr1 C2 110.80(10)
C22 Zr1 C2 86.76(11)
C13 Zr1 C2 54.89(10)
C20 Zr1 C2 135.98(11)
F1 Zr1 C21 100.29(9)
C1 Zr1 C21 81.31(12)
C14 Zr1 C21 110.91(10)
C18 Zr1 C21 55.46(11)
C19 Zr1 C21 53.78(12)
C22 Zr1 C21 33.19(11)
C13 Zr1 C21 134.98(11)
C20 Zr1 C21 31.79(11)
C2 Zr1 C21 118.81(11)
F1 Zr1 C8 89.54(8)
C1 Zr1 C8 107.79(11)
C14 Zr1 C8 55.79(10)
C18 Zr1 C8 111.03(11)
C19 Zr1 C8 116.54(11)
C22 Zr1 C8 134.73(11)
C13 Zr1 C8 32.50(10)
C20 Zr1 C8 144.45(11)
C2 Zr1 C8 52.69(10)
C21 Zr1 C8 166.42(10)
F1 Zr1 C7 110.02(8)
C1 Zr1 C7 83.44(11)
C14 Zr1 C7 55.25(10)
C18 Zr1 C7 111.10(10)
C19 Zr1 C7 134.02(11)
C22 Zr1 C7 117.38(11)
C13 Zr1 C7 53.40(10)
C20 Zr1 C7 165.66(11)
C2 Zr1 C7 31.56(10)
C21 Zr1 C7 146.55(11)
C8 Zr1 C7 31.04(10)

loop_
_geom_bond_atom_site_label_1
_geom_bond_atom_site_label_2
_geom_bond_distance
Al1 F1 1.7858(17)
Al1 C35 2.012(3)
Al1 C23 2.014(3)
Al1 C47 2.025(3)
C1 Zr1 2.245(3)
C2 C7 1.403(4)
C2 C3 1.446(5)
C2 C14 1.458(4)
C2 Zr1 2.531(3)
C3 C4 1.354(5)
C4 C5 1.430(6)
C5 C6 1.348(5)
C6 C7 1.434(5)
C7 C8 1.396(5)
C7 Zr1 2.621(3)
C8 C13 1.428(4)
C8 C9 1.455(4)
C8 Zr1 2.594(3)
C9 C10 1.354(5)
C10 C11 1.421(5)
C11 C12 1.351(5)
C12 C13 1.430(4)
C13 C14 1.482(4)
C13 Zr1 2.498(3)
C14 C15 1.554(4)
C14 Zr1 2.419(3)
C15 C16 1.517(5)
C15 C18 1.530(5)
C15 C17 1.533(5)
C18 C19 1.413(5)
C18 C22 1.426(5)
C18 Zr1 2.444(3)
C19 C20 1.392(5)
C19 Zr1 2.451(3)
C20 C21 1.388(5)
C20 Zr1 2.530(3)
C21 C22 1.429(5)
C21 Zr1 2.538(3)
C22 Zr1 2.460(3)
C23 C24 1.373(4)
C23 C28 1.426(4)
C24 F2 1.369(3)
C24 C25 1.388(4)
C25 F3 1.344(3)
C25 C26 1.376(5)
C26 F4 1.332(4)
C26 C27 1.378(5)
C27 F5 1.342(4)
C27 C28 1.387(4)
C28 C29 1.497(4)
C29 C34 1.382(4)
C29 C30 1.391(4)
C30 F6 1.337(3)
C30 C31 1.377(5)
C31 F7 1.341(3)
C31 C32 1.373(5)
C32 F8 1.345(4)
C32 C33 1.375(4)
C33 F9 1.343(3)
C33 C34 1.380(4)
C34 F10 1.343(3)
C35 C36 1.380(4)
C35 C40 1.410(4)
C36 F11 1.366(4)
C36 C37 1.385(4)
C37 F12 1.342(4)
C37 C38 1.364(5)
C38 F13 1.354(3)
C38 C39 1.373(5)
C39 F14 1.348(4)
C39 C40 1.396(4)
C40 C41 1.497(4)
C41 C42 1.389(4)
C41 C46 1.390(4)
C42 F15 1.331(3)
C42 C43 1.380(5)
C43 F16 1.341(4)
C43 C44 1.377(5)
C44 F17 1.343(4)
C44 C45 1.379(5)
C45 F18 1.336(4)
C45 C46 1.368(5)
C46 F19 1.343(4)
C47 C48 1.383(4)
C47 C52 1.421(4)
C48 F20 1.371(3)
C48 C49 1.378(4)
C49 F21 1.337(3)
C49 C50 1.375(4)
C50 F22 1.342(3)
C50 C51 1.386(4)
C51 F23 1.345(3)
C51 C52 1.384(4)
C52 C53 1.495(4)
C53 C58 1.385(4)
C53 C54 1.387(4)
C54 F24 1.340(3)
C54 C55 1.373(5)
C55 F25 1.332(4)
C55 C56 1.383(5)
C56 F26 1.346(4)
C56 C57 1.381(5)
C57 F27 1.347(4)
C57 C58 1.373(4)
C58 F28 1.336(3)
F1 Zr1 2.1165(15)
